data_7207780
loop_
_publ_author_name
'Jiang, Xiang'
'Tao, Bo'
'Xia, Hua'
'Liao, Gui-ying'

_publ_section_title
;
 Supramolecular architectures based on various macrocyclic metallic
 tectons with 1,3,5-triazine-2,4,6-triamine hexaacetic acid ligand
;
_journal_issue 9
_journal_name_full CrystEngComm
_journal_page_first 3271
_journal_paper_doi 10.1039/c2ce06494d
_journal_volume 14
_journal_year 2012
_chemical_formula_sum 'C30 H51 N12 Ni O14 S'
_chemical_formula_weight 894.60
_chemical_name_systematic
;
?
;
_space_group_IT_number 15
_symmetry_cell_setting monoclinic
_symmetry_space_group_name_Hall '-C 2yc'
_symmetry_space_group_name_H-M 'C 1 2/c 1'
_atom_sites_solution_hydrogens geom
_atom_sites_solution_primary direct
_atom_sites_solution_secondary difmap
_audit_creation_method SHELXL-97
_cell_angle_alpha 90.00
_cell_angle_beta 92.33(3)
_cell_angle_gamma 90.00
_cell_formula_units_Z 4
_cell_length_a 16.958(3)
_cell_length_b 24.820(15)
_cell_length_c 10.321(2)
_cell_measurement_temperature 293(2)
_cell_volume 4340(3)
_computing_cell_refinement 'Bruker XSCANS'
_computing_data_collection 'Bruker XSCANS'
_computing_data_reduction 'Bruker SHELXTL'
_computing_molecular_graphics 'Bruker SHELXTL'
_computing_publication_material 'Bruker SHELXTL'
_computing_structure_refinement 'SHELXL-97 (Sheldrick, 1997)'
_computing_structure_solution 'SHELXS-97 (Sheldrick, 1990)'
_diffrn_ambient_temperature 293(2)
_diffrn_measured_fraction_theta_full 0.996
_diffrn_measured_fraction_theta_max 0.996
_diffrn_radiation_monochromator graphite
_diffrn_radiation_source 'fine-focus sealed tube'
_diffrn_radiation_type MoK\a
_diffrn_radiation_wavelength 0.71073
_diffrn_reflns_av_R_equivalents 0.1162
_diffrn_reflns_av_sigmaI/netI 0.0904
_diffrn_reflns_limit_h_max 20
_diffrn_reflns_limit_h_min -20
_diffrn_reflns_limit_k_max 29
_diffrn_reflns_limit_k_min -30
_diffrn_reflns_limit_l_max 12
_diffrn_reflns_limit_l_min -12
_diffrn_reflns_number 18718
_diffrn_reflns_theta_full 26.04
_diffrn_reflns_theta_max 26.04
_diffrn_reflns_theta_min 3.28
_exptl_absorpt_coefficient_mu 0.569
_exptl_crystal_density_diffrn 1.369
_exptl_crystal_density_method 'not measured'
_exptl_crystal_F_000 1884
_exptl_crystal_size_max 0.10
_exptl_crystal_size_mid 0.10
_exptl_crystal_size_min 0.10
_refine_diff_density_max 0.485
_refine_diff_density_min -0.598
_refine_diff_density_rms 0.083
_refine_ls_extinction_method none
_refine_ls_goodness_of_fit_ref 1.121
_refine_ls_hydrogen_treatment constr
_refine_ls_matrix_type full
_refine_ls_number_parameters 293
_refine_ls_number_reflns 4279
_refine_ls_number_restraints 0
_refine_ls_restrained_S_all 1.121
_refine_ls_R_factor_all 0.1460
_refine_ls_R_factor_gt 0.0718
_refine_ls_shift/su_max 0.000
_refine_ls_shift/su_mean 0.000
_refine_ls_structure_factor_coef Fsqd
_refine_ls_weighting_details 'calc w=1/[\s^2^(Fo^2^)+(0.0700P)^2^+4.0000P] where P=(Fo^2^+2Fc^2^)/3'
_refine_ls_weighting_scheme calc
_refine_ls_wR_factor_gt 0.1546
_refine_ls_wR_factor_ref 0.1884
_reflns_number_gt 2193
_reflns_number_total 4279
_reflns_threshold_expression >2sigma(I)
_cod_data_source_file c2ce06494d.txt
_cod_data_source_block 11
_cod_depositor_comments
;
The following automatic conversions were performed:

'_symmetry_cell_setting' value 'Monoclinic' changed to 'monoclinic'
according to /home/saulius/struct/CIF-dictionaries/cif_core.dic
dictionary named 'cif_core.dic' version 2.4.1 from 2010-06-29.

Automatic conversion script
Id: cif_fix_values 1715 2011-07-08 13:25:40Z adriana 
;
_cod_original_sg_symbol_H-M C2/c
_cod_database_code 7207780

loop_
_symmetry_equiv_pos_as_xyz
'x, y, z'
'-x, y, -z+1/2'
'x+1/2, y+1/2, z'
'-x+1/2, y+1/2, -z+1/2'
'-x, -y, -z'
'x, -y, z-1/2'
'-x+1/2, -y+1/2, -z'
'x+1/2, -y+1/2, z-1/2'

loop_
_atom_site_label
_atom_site_type_symbol
_atom_site_fract_x
_atom_site_fract_y
_atom_site_fract_z
_atom_site_U_iso_or_equiv
_atom_site_adp_type
_atom_site_occupancy
_atom_site_symmetry_multiplicity
_atom_site_calc_flag
_atom_site_refinement_flags
_atom_site_disorder_assembly
_atom_site_disorder_group
Ni1 Ni 0.5000 0.26090(3) 0.2500 0.0426(3) Uani 1 2 d S . 2
O5 O 0.4338(2) 0.23255(15) 0.4996(3) 0.0627(10) Uani 1 1 d . A 2
O6 O 0.3270(2) 0.19713(16) 0.5853(3) 0.0770(13) Uani 1 1 d . A 2
H2 H 0.3120 0.1893 0.5080 0.092 Uiso 1 1 d R A 2
O3 O 0.2592(2) 0.37501(15) 0.8113(3) 0.0684(11) Uani 1 1 d . B 2
O4 O 0.2056(2) 0.32658(17) 0.6497(3) 0.0798(13) Uani 1 1 d . B 2
O2 O 0.3669(4) 0.54145(18) 0.8298(4) 0.1127(18) Uani 1 1 d . B 2
O1 O 0.3211(3) 0.46280(16) 0.8842(4) 0.0804(13) Uani 1 1 d . B 2
H6 H 0.3047 0.4343 0.8461 0.097 Uiso 1 1 d R B 2
N3 N 0.4329(2) 0.31709(15) 0.1773(3) 0.0461(10) Uani 1 1 d . C 2
N1 N 0.4284(3) 0.20471(16) 0.1941(4) 0.0575(12) Uani 1 1 d . C 2
H2C H 0.3938 0.2016 0.2588 0.069 Uiso 1 1 calc R C 2
N2 N 0.3466(3) 0.2647(2) 0.0513(4) 0.0652(13) Uani 1 1 d . C 2
N7 N 0.5000 0.2554(2) 0.7500 0.0456(14) Uani 1 2 d S . 2
N5 N 0.4334(2) 0.33451(15) 0.7041(3) 0.0398(9) Uani 1 1 d . B 2
N6 N 0.3743(2) 0.41557(14) 0.6568(3) 0.0417(9) Uani 1 1 d . B 2
N4 N 0.5000 0.4181(2) 0.7500 0.0418(13) Uani 1 2 d S . 2
C6 C 0.4073(3) 0.3046(2) 0.0406(4) 0.0583(15) Uani 1 1 d . C 2
H1A H 0.3868 0.3365 -0.0032 0.070 Uiso 1 1 calc R C 2
H1B H 0.4510 0.2906 -0.0071 0.070 Uiso 1 1 calc R C 2
C4 C 0.2988(3) 0.2861(3) 0.1558(5) 0.0750(18) Uani 1 1 d . C 2
H2A H 0.2749 0.2569 0.2028 0.090 Uiso 1 1 calc R C 2
H2B H 0.2573 0.3093 0.1204 0.090 Uiso 1 1 calc R C 2
C5 C 0.3560(3) 0.3180(2) 0.2455(5) 0.0627(15) Uani 1 1 d . C 2
H3A H 0.3376 0.3547 0.2562 0.075 Uiso 1 1 calc R C 2
H3B H 0.3617 0.3011 0.3300 0.075 Uiso 1 1 calc R C 2
C7 C 0.4772(3) 0.3685(2) 0.1863(5) 0.0614(15) Uani 1 1 d . . 2
H4A H 0.4410 0.3987 0.1817 0.074 Uiso 1 1 calc R . 2
H4B H 0.5128 0.3714 0.1154 0.074 Uiso 1 1 calc R . 2
C3 C 0.3782(4) 0.2106(3) 0.0731(5) 0.0696(17) Uani 1 1 d . C 2
H5A H 0.4092 0.2007 -0.0001 0.084 Uiso 1 1 calc R C 2
H5B H 0.3345 0.1855 0.0763 0.084 Uiso 1 1 calc R C 2
C2 C 0.4702(5) 0.1520(2) 0.1914(5) 0.083(2) Uani 1 1 d . . 2
H6A H 0.5016 0.1531 0.1137 0.100 Uiso 1 1 d R . 2
C1 C 0.4374(8) 0.1005(4) 0.1969(12) 0.081(4) Uani 0.50 1 d P D 2
H7A H 0.4790 0.0742 0.2007 0.121 Uiso 0.50 1 d PR D 2
H7B H 0.4042 0.0944 0.1208 0.121 Uiso 0.50 1 d PR D 2
H7C H 0.4066 0.0973 0.2726 0.121 Uiso 0.50 1 d PR D 2
C15 C 0.3970(3) 0.21942(19) 0.5928(5) 0.0472(12) Uani 1 1 d . A 2
C14 C 0.4262(3) 0.22625(18) 0.7308(4) 0.0498(13) Uani 1 1 d . A 2
H9A H 0.3860 0.2449 0.7776 0.060 Uiso 1 1 calc R A 2
H9B H 0.4327 0.1908 0.7693 0.060 Uiso 1 1 calc R A 2
C9 C 0.5000 0.3106(2) 0.7500 0.0392(16) Uani 1 2 d S . 2
C8 C 0.4384(3) 0.38860(18) 0.7060(4) 0.0391(11) Uani 1 1 d . B 2
C12 C 0.3081(3) 0.38664(19) 0.5993(4) 0.0466(12) Uani 1 1 d . B 2
H12A H 0.3280 0.3588 0.5434 0.056 Uiso 1 1 calc R B 2
H12B H 0.2772 0.4114 0.5450 0.056 Uiso 1 1 calc R B 2
C13 C 0.2543(3) 0.3608(2) 0.6937(5) 0.0550(14) Uani 1 1 d . B 2
C10 C 0.3722(3) 0.47400(18) 0.6696(4) 0.0482(12) Uani 1 1 d . B 2
H14A H 0.3328 0.4880 0.6075 0.058 Uiso 1 1 calc R B 2
H14B H 0.4229 0.4883 0.6463 0.058 Uiso 1 1 calc R B 2
C11 C 0.3540(4) 0.4950(2) 0.8018(6) 0.0662(16) Uani 1 1 d . B 2
S1 S 0.4106(5) 0.0581(2) 0.8064(7) 0.174(3) Uani 0.50 1 d P E 1
O7 O 0.4591(11) 0.1036(5) 0.8405(13) 0.187(7) Uani 0.50 1 d P E 1
C16 C 0.3221(10) 0.0796(5) 0.8471(18) 0.119(6) Uani 0.50 1 d P E 1
C17 C 0.3760(11) 0.0500(8) 0.6431(15) 0.140(7) Uani 0.50 1 d P E 1
O8 O 0.3612(7) 0.0166(4) 0.8185(9) 0.106(3) Uani 0.50 1 d P F 2

loop_
_atom_site_aniso_label
_atom_site_aniso_U_11
_atom_site_aniso_U_22
_atom_site_aniso_U_33
_atom_site_aniso_U_23
_atom_site_aniso_U_13
_atom_site_aniso_U_12
Ni1 0.0416(6) 0.0463(5) 0.0398(5) 0.000 0.0005(4) 0.000
O5 0.057(2) 0.089(3) 0.0432(19) -0.0074(18) 0.0056(17) -0.025(2)
O6 0.069(3) 0.113(3) 0.048(2) -0.009(2) 0.0045(19) -0.044(3)
O3 0.070(3) 0.091(3) 0.045(2) -0.0109(19) 0.0097(18) -0.031(2)
O4 0.074(3) 0.111(3) 0.054(2) -0.016(2) 0.005(2) -0.053(3)
O2 0.183(6) 0.062(3) 0.094(3) -0.019(2) 0.021(3) -0.027(3)
O1 0.113(4) 0.072(3) 0.058(2) -0.017(2) 0.020(2) -0.027(3)
N3 0.042(3) 0.052(2) 0.044(2) 0.0022(18) 0.0006(18) 0.0011(19)
N1 0.070(3) 0.062(3) 0.041(2) -0.001(2) 0.004(2) -0.018(2)
N2 0.045(3) 0.107(4) 0.043(2) -0.011(3) -0.005(2) -0.014(3)
N7 0.050(4) 0.044(3) 0.042(3) 0.000 -0.005(3) 0.000
N5 0.034(2) 0.044(2) 0.041(2) 0.0006(18) -0.0021(17) -0.0014(18)
N6 0.032(2) 0.047(2) 0.046(2) 0.0049(18) -0.0022(18) -0.0002(18)
N4 0.033(3) 0.042(3) 0.050(3) 0.000 -0.005(3) 0.000
C6 0.053(4) 0.079(4) 0.042(3) 0.003(3) -0.005(3) 0.003(3)
C4 0.033(3) 0.126(5) 0.065(4) -0.010(4) -0.001(3) 0.000(3)
C5 0.036(3) 0.095(4) 0.058(3) -0.002(3) 0.003(3) 0.014(3)
C7 0.065(4) 0.047(3) 0.071(4) 0.014(2) -0.003(3) 0.001(3)
C3 0.073(5) 0.089(5) 0.047(3) -0.015(3) 0.002(3) -0.033(4)
C2 0.149(7) 0.048(4) 0.054(3) -0.006(3) 0.019(4) -0.016(4)
C1 0.089(11) 0.054(7) 0.099(10) -0.007(7) 0.004(8) -0.026(7)
C15 0.047(3) 0.052(3) 0.043(3) -0.002(2) 0.003(2) -0.013(2)
C14 0.066(4) 0.043(3) 0.040(3) 0.001(2) 0.001(2) -0.011(2)
C9 0.047(5) 0.039(4) 0.032(3) 0.000 0.002(3) 0.000
C8 0.038(3) 0.045(3) 0.035(2) 0.002(2) 0.001(2) 0.003(2)
C12 0.039(3) 0.059(3) 0.042(3) 0.002(2) -0.007(2) -0.004(2)
C13 0.043(3) 0.074(4) 0.049(3) -0.005(3) 0.005(2) -0.014(3)
C10 0.045(3) 0.045(3) 0.054(3) 0.006(2) -0.004(2) 0.006(2)
C11 0.081(5) 0.054(4) 0.064(4) -0.005(3) -0.003(3) -0.002(3)
S1 0.166(7) 0.106(4) 0.247(8) 0.013(4) -0.034(5) -0.024(4)
O7 0.252(19) 0.094(8) 0.209(14) -0.003(8) -0.066(12) -0.033(10)
C16 0.081(12) 0.064(9) 0.210(19) -0.026(10) -0.034(12) 0.007(8)
C17 0.123(15) 0.192(19) 0.100(12) -0.025(12) -0.058(11) 0.027(14)
O8 0.123(9) 0.095(7) 0.100(7) -0.003(6) -0.005(6) 0.003(7)

loop_
_atom_type_symbol
_atom_type_description
_atom_type_scat_dispersion_real
_atom_type_scat_dispersion_imag
_atom_type_scat_source
C C 0.0033 0.0016 'International Tables Vol C Tables 4.2.6.8 and 6.1.1.4'
H H 0.0000 0.0000 'International Tables Vol C Tables 4.2.6.8 and 6.1.1.4'
N N 0.0061 0.0033 'International Tables Vol C Tables 4.2.6.8 and 6.1.1.4'
Ni Ni 0.3393 1.1124 'International Tables Vol C Tables 4.2.6.8 and 6.1.1.4'
O O 0.0106 0.0060 'International Tables Vol C Tables 4.2.6.8 and 6.1.1.4'
S S 0.1246 0.1234 'International Tables Vol C Tables 4.2.6.8 and 6.1.1.4'

loop_
_geom_angle_atom_site_label_1
_geom_angle_atom_site_label_2
_geom_angle_atom_site_label_3
_geom_angle
_geom_angle_site_symmetry_1
_geom_angle_site_symmetry_3
N1 Ni1 N1 87.0(3) 2_655 .
N1 Ni1 N3 93.01(18) 2_655 2_655
N1 Ni1 N3 174.27(17) . 2_655
N1 Ni1 N3 174.27(17) 2_655 .
N1 Ni1 N3 93.01(18) . .
N3 Ni1 N3 87.6(2) 2_655 .
C15 O6 H2 112.7 . .
C11 O1 H6 110.4 . .
C7 N3 C6 111.5(4) . .
C7 N3 C5 113.8(4) . .
C6 N3 C5 102.7(4) . .
C7 N3 Ni1 108.0(3) . .
C6 N3 Ni1 111.2(3) . .
C5 N3 Ni1 109.7(3) . .
C2 N1 C3 109.1(4) . .
C2 N1 Ni1 110.3(4) . .
C3 N1 Ni1 120.8(3) . .
C2 N1 H2C 105.1 . .
C3 N1 H2C 105.1 . .
Ni1 N1 H2C 105.1 . .
C6 N2 C3 112.8(5) . .
C6 N2 C4 103.0(5) . .
C3 N2 C4 115.3(5) . .
C9 N7 C14 119.9(3) . 2_656
C9 N7 C14 119.9(3) . .
C14 N7 C14 120.1(5) 2_656 .
C9 N5 C8 112.5(4) . .
C8 N6 C12 120.5(4) . .
C8 N6 C10 118.7(4) . .
C12 N6 C10 120.8(4) . .
C8 N4 C8 113.7(5) 2_656 .
N2 C6 N3 104.6(4) . .
N2 C6 H1A 110.8 . .
N3 C6 H1A 110.8 . .
N2 C6 H1B 110.8 . .
N3 C6 H1B 110.8 . .
H1A C6 H1B 108.9 . .
N2 C4 C5 105.9(4) . .
N2 C4 H2A 110.6 . .
C5 C4 H2A 110.6 . .
N2 C4 H2B 110.6 . .
C5 C4 H2B 110.6 . .
H2A C4 H2B 108.7 . .
N3 C5 C4 104.4(4) . .
N3 C5 H3A 110.9 . .
C4 C5 H3A 110.9 . .
N3 C5 H3B 110.9 . .
C4 C5 H3B 110.9 . .
H3A C5 H3B 108.9 . .
N3 C7 C7 107.3(3) . 2_655
N3 C7 H4A 110.3 . .
C7 C7 H4A 110.3 2_655 .
N3 C7 H4B 110.3 . .
C7 C7 H4B 110.3 2_655 .
H4A C7 H4B 108.5 . .
N2 C3 N1 114.4(4) . .
N2 C3 H5A 108.6 . .
N1 C3 H5A 108.6 . .
N2 C3 H5B 108.6 . .
N1 C3 H5B 108.6 . .
H5A C3 H5B 107.6 . .
C1 C2 N1 127.8(8) . .
C1 C2 C2 102.5(6) . 2_655
N1 C2 C2 106.4(3) . 2_655
C1 C2 H6A 106.7 . .
N1 C2 H6A 105.5 . .
C2 C2 H6A 106.4 2_655 .
C2 C1 H7A 109.3 . .
C2 C1 H7B 109.3 . .
H7A C1 H7B 109.5 . .
C2 C1 H7C 109.8 . .
H7A C1 H7C 109.5 . .
H7B C1 H7C 109.5 . .
O5 C15 O6 124.2(4) . .
O5 C15 C14 124.3(5) . .
O6 C15 C14 111.6(4) . .
N7 C14 C15 115.8(4) . .
N7 C14 H9A 108.3 . .
C15 C14 H9A 108.3 . .
N7 C14 H9B 108.3 . .
C15 C14 H9B 108.3 . .
H9A C14 H9B 107.4 . .
N5 C9 N5 127.7(6) 2_656 .
N5 C9 N7 116.1(3) 2_656 .
N5 C9 N7 116.1(3) . .
N4 C8 N5 126.8(4) . .
N4 C8 N6 117.3(4) . .
N5 C8 N6 116.0(4) . .
N6 C12 C13 115.4(4) . .
N6 C12 H12A 108.4 . .
C13 C12 H12A 108.4 . .
N6 C12 H12B 108.4 . .
C13 C12 H12B 108.4 . .
H12A C12 H12B 107.5 . .
O4 C13 O3 123.5(5) . .
O4 C13 C12 117.4(4) . .
O3 C13 C12 119.0(4) . .
N6 C10 C11 115.8(4) . .
N6 C10 H14A 108.3 . .
C11 C10 H14A 108.3 . .
N6 C10 H14B 108.3 . .
C11 C10 H14B 108.3 . .
H14A C10 H14B 107.4 . .
O2 C11 O1 120.4(5) . .
O2 C11 C10 120.5(6) . .
O1 C11 C10 119.1(5) . .
O7 S1 C16 101.5(9) . .
O7 S1 C17 119.1(10) . .
C16 S1 C17 90.5(9) . .

loop_
_geom_bond_atom_site_label_1
_geom_bond_atom_site_label_2
_geom_bond_distance
_geom_bond_site_symmetry_2
Ni1 N1 1.923(4) 2_655
Ni1 N1 1.923(4) .
Ni1 N3 1.932(4) 2_655
Ni1 N3 1.932(4) .
O5 C15 1.213(5) .
O6 C15 1.310(6) .
O6 H2 0.8499 .
O3 C13 1.263(5) .
O4 C13 1.257(6) .
O2 C11 1.206(6) .
O1 C11 1.309(7) .
O1 H6 0.8501 .
N3 C7 1.480(6) .
N3 C6 1.492(5) .
N3 C5 1.507(6) .
N1 C2 1.488(7) .
N1 C3 1.489(6) .
N1 H2C 0.9100 .
N2 C6 1.436(6) .
N2 C3 1.458(7) .
N2 C4 1.475(7) .
N7 C9 1.370(7) .
N7 C14 1.452(5) 2_656
N7 C14 1.452(5) .
N5 C9 1.345(4) .
N5 C8 1.345(5) .
N6 C8 1.357(5) .
N6 C12 1.440(6) .
N6 C10 1.457(6) .
N4 C8 1.340(5) 2_656
N4 C8 1.340(5) .
C6 H1A 0.9700 .
C6 H1B 0.9700 .
C4 C5 1.535(7) .
C4 H2A 0.9700 .
C4 H2B 0.9700 .
C5 H3A 0.9700 .
C5 H3B 0.9700 .
C7 C7 1.498(9) 2_655
C7 H4A 0.9700 .
C7 H4B 0.9700 .
C3 H5A 0.9700 .
C3 H5B 0.9700 .
C2 C1 1.398(11) .
C2 C2 1.544(12) 2_655
C2 H6A 0.9801 .
C1 H7A 0.9600 .
C1 H7B 0.9600 .
C1 H7C 0.9600 .
C15 C14 1.499(6) .
C14 H9A 0.9700 .
C14 H9B 0.9700 .
C9 N5 1.345(4) 2_656
C12 C13 1.505(7) .
C12 H12A 0.9700 .
C12 H12B 0.9700 .
C10 C11 1.504(7) .
C10 H14A 0.9700 .
C10 H14B 0.9700 .
S1 O7 1.433(14) .
S1 C16 1.663(18) .
S1 C17 1.773(15) .

loop_
_geom_hbond_atom_site_label_D
_geom_hbond_atom_site_label_H
_geom_hbond_atom_site_label_A
_geom_hbond_distance_DH
_geom_hbond_distance_HA
_geom_hbond_distance_DA
_geom_hbond_angle_DHA
_geom_hbond_site_symmetry_A
O1 H6 O3 0.85 1.69 2.520(5) 163.4 .
O6 H2 O4 0.85 1.69 2.535(5) 172.9 7_556

loop_
_geom_torsion_atom_site_label_1
_geom_torsion_atom_site_label_2
_geom_torsion_atom_site_label_3
_geom_torsion_atom_site_label_4
_geom_torsion
_geom_torsion_site_symmetry_1
_geom_torsion_site_symmetry_4
N1 Ni1 N3 C7 -81.9(18) 2_655 .
N1 Ni1 N3 C7 -171.7(3) . .
N3 Ni1 N3 C7 14.0(2) 2_655 .
N1 Ni1 N3 C6 40.7(19) 2_655 .
N1 Ni1 N3 C6 -49.1(3) . .
N3 Ni1 N3 C6 136.6(4) 2_655 .
N1 Ni1 N3 C5 153.6(17) 2_655 .
N1 Ni1 N3 C5 63.8(3) . .
N3 Ni1 N3 C5 -110.5(3) 2_655 .
N1 Ni1 N1 C2 -13.9(2) 2_655 .
N3 Ni1 N1 C2 -104.0(18) 2_655 .
N3 Ni1 N1 C2 160.4(3) . .
N1 Ni1 N1 C3 -142.7(5) 2_655 .
N3 Ni1 N1 C3 127.2(17) 2_655 .
N3 Ni1 N1 C3 31.6(4) . .
C3 N2 C6 N3 -80.7(5) . .
C4 N2 C6 N3 44.2(5) . .
C7 N3 C6 N2 -162.8(4) . .
C5 N3 C6 N2 -40.5(5) . .
Ni1 N3 C6 N2 76.7(4) . .
C6 N2 C4 C5 -30.2(6) . .
C3 N2 C4 C5 93.0(6) . .
C7 N3 C5 C4 141.1(4) . .
C6 N3 C5 C4 20.4(5) . .
Ni1 N3 C5 C4 -97.9(4) . .
N2 C4 C5 N3 5.4(6) . .
C6 N3 C7 C7 -161.2(5) . 2_655
C5 N3 C7 C7 83.2(6) . 2_655
Ni1 N3 C7 C7 -38.8(6) . 2_655
C6 N2 C3 N1 60.4(6) . .
C4 N2 C3 N1 -57.5(6) . .
C2 N1 C3 N2 -168.1(5) . .
Ni1 N1 C3 N2 -38.8(6) . .
C3 N1 C2 C1 -67.1(9) . .
Ni1 N1 C2 C1 158.0(8) . .
C3 N1 C2 C2 172.0(6) . 2_655
Ni1 N1 C2 C2 37.1(7) . 2_655
C9 N7 C14 C15 82.3(4) . .
C14 N7 C14 C15 -97.7(4) 2_656 .
O5 C15 C14 N7 6.3(7) . .
O6 C15 C14 N7 -174.1(4) . .
C8 N5 C9 N5 0.7(3) . 2_656
C8 N5 C9 N7 -179.3(3) . .
C14 N7 C9 N5 -14.1(3) 2_656 2_656
C14 N7 C9 N5 165.9(3) . 2_656
C14 N7 C9 N5 165.9(3) 2_656 .
C14 N7 C9 N5 -14.1(3) . .
C8 N4 C8 N5 0.8(3) 2_656 .
C8 N4 C8 N6 -178.4(5) 2_656 .
C9 N5 C8 N4 -1.5(6) . .
C9 N5 C8 N6 177.8(3) . .
C12 N6 C8 N4 175.6(3) . .
C10 N6 C8 N4 -7.7(6) . .
C12 N6 C8 N5 -3.8(6) . .
C10 N6 C8 N5 173.0(4) . .
C8 N6 C12 C13 77.2(6) . .
C10 N6 C12 C13 -99.5(5) . .
N6 C12 C13 O4 -166.0(5) . .
N6 C12 C13 O3 15.1(7) . .
C8 N6 C10 C11 -76.3(6) . .
C12 N6 C10 C11 100.4(5) . .
N6 C10 C11 O2 164.4(6) . .
N6 C10 C11 O1 -18.3(8) . .
